data_1537584
loop_
_publ_author_name
'Li, C.'
'Saunders, S.'
'Reid, A.F.'

_publ_section_title
;
 Nonstoichiometric Alkali Ferrites and Aluminates in the Systems Na Fe O2
 - Ti O2, K Fe O2 - Ti O2, K Al O2 - Ti O2, and K Al O2 - Si O2
;
_journal_name_full 'Journal of Solid State Chemistry'
_journal_page_first 614
_journal_page_last 620
_journal_volume 3
_journal_year 1971
_chemical_formula_sum 'Fe0.75 Na0.75 O2 Ti0.25'
_chemical_name_systematic 'Na.75 Fe.75 Ti.25 O2'
_space_group_IT_number 166
_symmetry_space_group_name_Hall '-R 3 2"'
_symmetry_space_group_name_H-M 'R -3 m :H'
_cell_angle_alpha 90
_cell_angle_beta 90
_cell_angle_gamma 120
_cell_formula_units_Z 3
_cell_length_a 3
_cell_length_b 3
_cell_length_c 16.41
_cell_volume 127.903
_citation_journal_id_ASTM JSSCBI
_cod_data_source_file Li_JSSCBI_1971_1815.cif
_cod_data_source_block Fe0.75Na0.75O2Ti0.25
_cod_original_cell_volume 127.9033
_cod_database_code 1537584

loop_
_symmetry_equiv_pos_as_xyz
x,y,z
-y,x-y,z
-x+y,-x,z
y,x,-z
-x,-x+y,-z
x-y,-y,-z
-x,-y,-z
y,-x+y,-z
x-y,x,-z
-y,-x,z
x,x-y,z
-x+y,y,z
x+2/3,y+1/3,z+1/3
-y+2/3,x-y+1/3,z+1/3
-x+y+2/3,-x+1/3,z+1/3
y+2/3,x+1/3,-z+1/3
-x+2/3,-x+y+1/3,-z+1/3
x-y+2/3,-y+1/3,-z+1/3
-x+2/3,-y+1/3,-z+1/3
y+2/3,-x+y+1/3,-z+1/3
x-y+2/3,x+1/3,-z+1/3
-y+2/3,-x+1/3,z+1/3
x+2/3,x-y+1/3,z+1/3
-x+y+2/3,y+1/3,z+1/3
x+1/3,y+2/3,z+2/3
-y+1/3,x-y+2/3,z+2/3
-x+y+1/3,-x+2/3,z+2/3
y+1/3,x+2/3,-z+2/3
-x+1/3,-x+y+2/3,-z+2/3
x-y+1/3,-y+2/3,-z+2/3
-x+1/3,-y+2/3,-z+2/3
y+1/3,-x+y+2/3,-z+2/3
x-y+1/3,x+2/3,-z+2/3
-y+1/3,-x+2/3,z+2/3
x+1/3,x-y+2/3,z+2/3
-x+y+1/3,y+2/3,z+2/3

loop_
_atom_site_label
_atom_site_type_symbol
_atom_site_fract_x
_atom_site_fract_y
_atom_site_fract_z
_atom_site_occupancy
_atom_site_U_iso_or_equiv
Na1 Na+1 0 0 0 0.75 0.0
O1 O-2 0 0 0.2309 1 0.0
Ti1 Ti+4 0 0 0.5 0.25 0.0
Fe1 Fe+3 0 0 0.5 0.75 0.0
